data_8105674
loop_
_publ_author_name
'Brasil, Edikarlos'
'Samipillai, Marivel'
'Govender, Thavendran'
'Kruger, Hendrik G.'
'Naicker, Tricia'

_publ_section_title
;
 Crystal structure of (E)-2-(4-cyanophenyl)ethenesulfonyl fluoride,
 C9H6FNO2S
;
_journal_issue 3
_journal_name_full 'Zeitschrift f\"ur Kristallographie - New Crystal Structures'
_journal_page_first 441
_journal_page_last 442
_journal_paper_doi 10.1515/ncrs-2018-0449
_journal_volume 234
_journal_year 2019
_chemical_formula_moiety 'C9 H6 F N O2 S'
_chemical_formula_sum 'C9 H6 F N O2 S'
_chemical_formula_weight 211.21
_space_group_crystal_system triclinic
_space_group_IT_number 2
_space_group_name_Hall '-P 1'
_space_group_name_H-M_alt 'P -1'
_atom_sites_solution_hydrogens geom
_atom_sites_solution_primary direct
_audit_contact_author_name
;
;
_audit_creation_date 2018-08-15
_audit_creation_method
;
Olex2 1.2
(compiled 2018.05.29 svn.r3508 for OlexSys, GUI svn.r5506)
;
_audit_update_record
;
2018-10-22 # Formatted by publCIF

;
_cell_angle_alpha 76.3200(10)
_cell_angle_beta 87.9180(10)
_cell_angle_gamma 80.7840(10)
_cell_formula_units_Z 4
_cell_length_a 7.2786(2)
_cell_length_b 8.1014(3)
_cell_length_c 16.1084(5)
_cell_measurement_reflns_used 9922
_cell_measurement_temperature 100(2)
_cell_measurement_theta_max 28.39
_cell_measurement_theta_min 2.84
_cell_volume 911.00(5)
_computing_cell_refinement 'COSMO (Bruker, V1.61, 2009)[1]'
_computing_data_collection 'COSMO (Bruker, V1.61, 2009)[1]'
_computing_data_reduction 'SAINT (Bruker)[3]'
_computing_molecular_graphics 'Olex2 (Dolomanov et al., 2009)[2]'
_computing_publication_material 'Olex2 (Dolomanov et al., 2009)[2]'
_computing_structure_refinement 'ShelXL (Sheldrick, 2015)[5]'
_computing_structure_solution 'ShelXS-2013 (Sheldrick, 2008)[4,6]'
_diffrn_ambient_temperature 99.99
_diffrn_detector 'Bruker APEX2 area detector'
_diffrn_detector_area_resol_mean 7.9
_diffrn_detector_type 'CCD area detector'
_diffrn_measured_fraction_theta_full 0.994
_diffrn_measured_fraction_theta_max 0.986
_diffrn_measurement_device 'three-circle diffractometer'
_diffrn_measurement_device_type 'Bruker SMART APEX2 area detector'
_diffrn_measurement_method '\w and \f scans'
_diffrn_radiation_monochromator graphite
_diffrn_radiation_probe x-ray
_diffrn_radiation_type MoK\a
_diffrn_radiation_wavelength 0.71073
_diffrn_reflns_av_R_equivalents 0.0150
_diffrn_reflns_av_unetI/netI 0.0114
_diffrn_reflns_Laue_measured_fraction_full 0.994
_diffrn_reflns_Laue_measured_fraction_max 0.986
_diffrn_reflns_limit_h_max 9
_diffrn_reflns_limit_h_min -9
_diffrn_reflns_limit_k_max 10
_diffrn_reflns_limit_k_min -10
_diffrn_reflns_limit_l_max 21
_diffrn_reflns_limit_l_min -21
_diffrn_reflns_number 18629
_diffrn_reflns_point_group_measured_fraction_full 0.994
_diffrn_reflns_point_group_measured_fraction_max 0.986
_diffrn_reflns_theta_full 25.242
_diffrn_reflns_theta_max 28.401
_diffrn_reflns_theta_min 1.301
_diffrn_source 'sealed X-ray tube'
_diffrn_source_type 'sealed X-ray tube'
_diffrn_standards_number 0
_exptl_absorpt_coefficient_mu 0.340
_exptl_absorpt_correction_T_max 0.7457
_exptl_absorpt_correction_T_min 0.7029
_exptl_absorpt_correction_type multi-scan
_exptl_absorpt_process_details 'SADABS (Bruker)'
_exptl_crystal_colour colourless
_exptl_crystal_density_diffrn 1.540
_exptl_crystal_density_meas .
_exptl_crystal_description block
_exptl_crystal_F_000 432
_exptl_crystal_size_max 0.31
_exptl_crystal_size_mid 0.24
_exptl_crystal_size_min 0.15
_refine_diff_density_max 0.498
_refine_diff_density_min -0.358
_refine_diff_density_rms 0.054
_refine_ls_extinction_coef .
_refine_ls_extinction_method none
_refine_ls_goodness_of_fit_ref 1.052
_refine_ls_hydrogen_treatment constr
_refine_ls_matrix_type full
_refine_ls_number_parameters 253
_refine_ls_number_reflns 4527
_refine_ls_number_restraints 0
_refine_ls_restrained_S_all 1.052
_refine_ls_R_factor_all 0.0319
_refine_ls_R_factor_gt 0.0298
_refine_ls_shift/su_max 0.001
_refine_ls_shift/su_mean 0.000
_refine_ls_structure_factor_coef Fsqd
_refine_ls_weighting_details 'w=1/[\s^2^(Fo^2^)+(0.0445P)^2^+0.5155P] where P=(Fo^2^+2Fc^2^)/3'
_refine_ls_weighting_scheme calc
_refine_ls_wR_factor_gt 0.0836
_refine_ls_wR_factor_ref 0.0857
_reflns_Friedel_coverage 0.000
_reflns_Friedel_fraction_full .
_reflns_Friedel_fraction_max .
_reflns_number_gt 4232
_reflns_number_total 4527
_reflns_threshold_expression 'I > 2\s(I)'
_cod_data_source_file suppl_ncrs-2018-0449_suppl.cif
_cod_data_source_block global
_cod_database_code 8105674
_shelx_shelxl_version_number 2016/6
_shelx_space_group_comment
;
The symmetry employed for this shelxl refinement is uniquely defined
by the following loop, which should always be used as a source of
symmetry information in preference to the above space-group names.
They are only intended as comments.
;
_shelx_estimated_absorpt_t_max 0.951
_shelx_estimated_absorpt_t_min 0.902
_olex2_refinement_description
;
1. Fixed Uiso
 At 1.2 times of:
  All C(H) groups
2.a Aromatic/amide H refined with riding coordinates:
 C5(H5), C2(H2), C4(H4), C7(H7), C8(H8), C1(H1), C13(H13), C10(H10), C17(H17),
 C14(H14), C16(H16), C11(H11)
;
_olex2_submission_special_instructions 'No special instructions were received'
_publcif_funding_html
;
;

loop_
_space_group_symop_operation_xyz
'x, y, z'
'-x, -y, -z'

loop_
_atom_site_label
_atom_site_type_symbol
_atom_site_fract_x
_atom_site_fract_y
_atom_site_fract_z
_atom_site_U_iso_or_equiv
_atom_site_adp_type
_atom_site_occupancy
_atom_site_site_symmetry_order
_atom_site_calc_flag
_atom_site_refinement_flags_posn
_atom_site_refinement_flags_adp
_atom_site_refinement_flags_occupancy
_atom_site_disorder_assembly
_atom_site_disorder_group
S1 S 0.45429(4) 0.55598(4) 0.31284(2) 0.01671(8) Uani 1 1 d . . . . .
S2 S 0.04500(4) 0.24418(4) -0.15216(2) 0.01987(9) Uani 1 1 d . . . . .
F1 F 0.34950(12) 0.73037(11) 0.25969(6) 0.02877(19) Uani 1 1 d . . . . .
F2 F -0.09838(12) 0.40971(11) -0.15050(6) 0.02838(19) Uani 1 1 d . . . . .
O1 O 0.54466(13) 0.59674(13) 0.37998(6) 0.0225(2) Uani 1 1 d . . . . .
O2 O 0.56019(16) 0.47944(15) 0.25187(8) 0.0335(3) Uani 1 1 d . . . . .
O3 O -0.04002(14) 0.10502(13) -0.10576(6) 0.0241(2) Uani 1 1 d . . . . .
O4 O 0.09356(15) 0.25777(16) -0.23918(6) 0.0322(3) Uani 1 1 d . . . . .
N1 N -0.45673(16) -0.03294(15) 0.61782(7) 0.0221(2) Uani 1 1 d . . . . .
N2 N 1.00339(17) 0.22857(17) 0.22434(8) 0.0270(3) Uani 1 1 d . . . . .
C1 C 0.27142(16) 0.44685(15) 0.34930(8) 0.0165(2) Uani 1 1 d . . . . .
H1 H 0.197778 0.413804 0.310352 0.020 Uiso 1 1 calc R . . . .
C2 C 0.23442(16) 0.40933(15) 0.43273(8) 0.0149(2) Uani 1 1 d . . . . .
H2 H 0.309386 0.446371 0.469674 0.018 Uiso 1 1 calc R . . . .
C3 C 0.08490(16) 0.31428(15) 0.47085(7) 0.0139(2) Uani 1 1 d . . . . .
C4 C 0.09304(16) 0.23666(15) 0.55839(8) 0.0159(2) Uani 1 1 d . . . . .
H4 H 0.193509 0.247195 0.591823 0.019 Uiso 1 1 calc R . . . .
C5 C -0.04496(17) 0.14458(16) 0.59636(8) 0.0167(2) Uani 1 1 d . . . . .
H5 H -0.038825 0.090699 0.655581 0.020 Uiso 1 1 calc R . . . .
C6 C -0.19311(16) 0.13167(15) 0.54683(8) 0.0150(2) Uani 1 1 d . . . . .
C7 C -0.20378(17) 0.21015(16) 0.45960(8) 0.0171(2) Uani 1 1 d . . . . .
H7 H -0.305129 0.200749 0.426363 0.021 Uiso 1 1 calc R . . . .
C8 C -0.06516(17) 0.30168(16) 0.42215(8) 0.0165(2) Uani 1 1 d . . . . .
H8 H -0.072016 0.356252 0.363017 0.020 Uiso 1 1 calc R . . . .
C9 C -0.33929(17) 0.03881(16) 0.58644(8) 0.0174(2) Uani 1 1 d . . . . .
C10 C 0.22819(18) 0.27936(17) -0.09676(8) 0.0202(2) Uani 1 1 d . . . . .
H10 H 0.301480 0.364544 -0.122940 0.024 Uiso 1 1 calc R . . . .
C11 C 0.26705(17) 0.18755(16) -0.01752(8) 0.0182(2) Uani 1 1 d . . . . .
H11 H 0.186313 0.108481 0.007925 0.022 Uiso 1 1 calc R . . . .
C12 C 0.42516(17) 0.19948(16) 0.03333(8) 0.0174(2) Uani 1 1 d . . . . .
C13 C 0.57327(18) 0.28237(18) -0.00331(8) 0.0208(2) Uani 1 1 d . . . . .
H13 H 0.572750 0.333437 -0.062826 0.025 Uiso 1 1 calc R . . . .
C14 C 0.72029(18) 0.29013(17) 0.04689(8) 0.0207(2) Uani 1 1 d . . . . .
H14 H 0.820671 0.346478 0.021940 0.025 Uiso 1 1 calc R . . . .
C15 C 0.72088(18) 0.21501(17) 0.13428(8) 0.0188(2) Uani 1 1 d . . . . .
C16 C 0.57451(19) 0.13221(18) 0.17185(8) 0.0223(3) Uani 1 1 d . . . . .
H16 H 0.574995 0.082016 0.231463 0.027 Uiso 1 1 calc R . . . .
C17 C 0.42809(18) 0.12416(18) 0.12095(8) 0.0212(3) Uani 1 1 d . . . . .
H17 H 0.328478 0.066721 0.145931 0.025 Uiso 1 1 calc R . . . .
C18 C 0.87720(19) 0.22208(18) 0.18540(8) 0.0215(3) Uani 1 1 d . . . . .

loop_
_atom_site_aniso_label
_atom_site_aniso_U_11
_atom_site_aniso_U_22
_atom_site_aniso_U_33
_atom_site_aniso_U_23
_atom_site_aniso_U_13
_atom_site_aniso_U_12
S1 0.01563(14) 0.01737(15) 0.01728(15) -0.00264(11) 0.00375(11) -0.00598(11)
F1 0.0287(4) 0.0233(4) 0.0297(4) 0.0066(3) -0.0044(3) -0.0084(3)
O1 0.0186(4) 0.0268(5) 0.0231(5) -0.0033(4) -0.0002(4) -0.0104(4)
C3 0.0134(5) 0.0128(5) 0.0161(5) -0.0046(4) 0.0030(4) -0.0031(4)
C5 0.0180(5) 0.0172(5) 0.0147(5) -0.0028(4) 0.0015(4) -0.0044(4)
N1 0.0218(5) 0.0238(5) 0.0224(5) -0.0057(4) 0.0037(4) -0.0091(4)
C9 0.0182(5) 0.0165(5) 0.0186(6) -0.0056(4) 0.0014(4) -0.0036(4)
O2 0.0342(6) 0.0352(6) 0.0391(6) -0.0201(5) 0.0226(5) -0.0169(5)
C6 0.0141(5) 0.0131(5) 0.0187(5) -0.0048(4) 0.0037(4) -0.0036(4)
C2 0.0136(5) 0.0138(5) 0.0177(5) -0.0041(4) 0.0011(4) -0.0033(4)
C4 0.0147(5) 0.0180(5) 0.0159(5) -0.0046(4) 0.0002(4) -0.0044(4)
C7 0.0149(5) 0.0191(6) 0.0187(6) -0.0056(4) 0.0000(4) -0.0050(4)
C8 0.0175(5) 0.0181(5) 0.0141(5) -0.0030(4) 0.0009(4) -0.0048(4)
C1 0.0152(5) 0.0172(5) 0.0181(6) -0.0035(4) 0.0015(4) -0.0067(4)
S2 0.01979(15) 0.02484(17) 0.01587(15) -0.00321(11) -0.00080(11) -0.00825(12)
F2 0.0279(4) 0.0246(4) 0.0303(4) -0.0021(3) -0.0053(3) -0.0022(3)
O3 0.0227(5) 0.0245(5) 0.0256(5) -0.0029(4) -0.0015(4) -0.0096(4)
N2 0.0259(6) 0.0344(6) 0.0228(6) -0.0091(5) -0.0011(5) -0.0068(5)
C13 0.0205(6) 0.0274(6) 0.0144(5) -0.0031(5) 0.0018(4) -0.0069(5)
O4 0.0295(5) 0.0551(7) 0.0168(5) -0.0111(5) 0.0030(4) -0.0170(5)
C12 0.0171(5) 0.0189(6) 0.0165(5) -0.0049(4) 0.0009(4) -0.0027(4)
C15 0.0185(6) 0.0214(6) 0.0177(6) -0.0075(5) -0.0002(4) -0.0019(5)
C18 0.0225(6) 0.0245(6) 0.0186(6) -0.0071(5) 0.0023(5) -0.0038(5)
C10 0.0195(6) 0.0256(6) 0.0172(6) -0.0046(5) 0.0006(4) -0.0096(5)
C17 0.0201(6) 0.0258(6) 0.0173(6) -0.0025(5) 0.0035(5) -0.0068(5)
C14 0.0185(6) 0.0260(6) 0.0186(6) -0.0050(5) 0.0026(5) -0.0078(5)
C16 0.0239(6) 0.0282(7) 0.0144(5) -0.0032(5) 0.0009(5) -0.0053(5)
C11 0.0175(5) 0.0204(6) 0.0176(6) -0.0051(4) 0.0030(4) -0.0055(4)

loop_
_atom_type_symbol
_atom_type_description
_atom_type_scat_dispersion_real
_atom_type_scat_dispersion_imag
_atom_type_scat_source
C C 0.0033 0.0016 'International Tables Vol C Tables 4.2.6.8 and 6.1.1.4'
H H 0.0000 0.0000 'International Tables Vol C Tables 4.2.6.8 and 6.1.1.4'
F F 0.0171 0.0103 'International Tables Vol C Tables 4.2.6.8 and 6.1.1.4'
N N 0.0061 0.0033 'International Tables Vol C Tables 4.2.6.8 and 6.1.1.4'
O O 0.0106 0.0060 'International Tables Vol C Tables 4.2.6.8 and 6.1.1.4'
S S 0.1246 0.1234 'International Tables Vol C Tables 4.2.6.8 and 6.1.1.4'

loop_
_geom_angle_atom_site_label_1
_geom_angle_atom_site_label_2
_geom_angle_atom_site_label_3
_geom_angle
_geom_angle_site_symmetry_1
_geom_angle_site_symmetry_3
F1 S1 C1 101.33(5) . .
O1 S1 F1 105.98(6) . .
O1 S1 O2 120.23(7) . .
O1 S1 C1 112.01(6) . .
O2 S1 F1 104.93(7) . .
O2 S1 C1 110.24(6) . .
C4 C3 C2 118.67(11) . .
C8 C3 C2 121.55(11) . .
C8 C3 C4 119.78(11) . .
C6 C5 H5 120.3 . .
C4 C5 H5 120.3 . .
C4 C5 C6 119.41(11) . .
N1 C9 C6 179.14(13) . .
C5 C6 C9 119.64(11) . .
C5 C6 C7 120.90(11) . .
C7 C6 C9 119.46(11) . .
C3 C2 H2 118.0 . .
C1 C2 C3 123.90(11) . .
C1 C2 H2 118.0 . .
C3 C4 H4 119.9 . .
C5 C4 C3 120.21(11) . .
C5 C4 H4 119.9 . .
C6 C7 H7 120.3 . .
C8 C7 C6 119.31(11) . .
C8 C7 H7 120.3 . .
C3 C8 H8 119.8 . .
C7 C8 C3 120.38(11) . .
C7 C8 H8 119.8 . .
S1 C1 H1 120.3 . .
C2 C1 S1 119.32(9) . .
C2 C1 H1 120.3 . .
F2 S2 C10 100.53(6) . .
O3 S2 F2 105.41(6) . .
O3 S2 O4 120.95(7) . .
O3 S2 C10 112.10(6) . .
O4 S2 F2 105.46(6) . .
O4 S2 C10 109.99(6) . .
C12 C13 H13 119.9 . .
C14 C13 H13 119.9 . .
C14 C13 C12 120.17(12) . .
C13 C12 C11 121.99(11) . .
C17 C12 C13 119.33(12) . .
C17 C12 C11 118.68(11) . .
C14 C15 C18 119.00(12) . .
C16 C15 C18 120.23(12) . .
C16 C15 C14 120.76(12) . .
N2 C18 C15 178.50(14) . .
S2 C10 H10 119.9 . .
C11 C10 S2 120.24(10) . .
C11 C10 H10 119.9 . .
C12 C17 H17 119.6 . .
C16 C17 C12 120.87(12) . .
C16 C17 H17 119.6 . .
C13 C14 C15 119.84(12) . .
C13 C14 H14 120.1 . .
C15 C14 H14 120.1 . .
C15 C16 H16 120.5 . .
C17 C16 C15 119.02(12) . .
C17 C16 H16 120.5 . .
C12 C11 H11 117.6 . .
C10 C11 C12 124.81(12) . .
C10 C11 H11 117.6 . .

loop_
_geom_bond_atom_site_label_1
_geom_bond_atom_site_label_2
_geom_bond_distance
_geom_bond_site_symmetry_2
S1 F1 1.5623(9) .
S1 O1 1.4148(10) .
S1 O2 1.4224(10) .
S1 C1 1.7243(12) .
C3 C2 1.4665(15) .
C3 C4 1.4007(16) .
C3 C8 1.3981(16) .
C5 H5 0.9500 .
C5 C6 1.3958(17) .
C5 C4 1.3853(16) .
N1 C9 1.1458(17) .
C9 C6 1.4440(16) .
C6 C7 1.3980(17) .
C2 H2 0.9500 .
C2 C1 1.3332(17) .
C4 H4 0.9500 .
C7 H7 0.9500 .
C7 C8 1.3840(16) .
C8 H8 0.9500 .
C1 H1 0.9500 .
S2 F2 1.5668(9) .
S2 O3 1.4156(10) .
S2 O4 1.4162(10) .
S2 C10 1.7274(13) .
N2 C18 1.1457(19) .
C13 H13 0.9500 .
C13 C12 1.3999(17) .
C13 C14 1.3825(18) .
C12 C17 1.3983(17) .
C12 C11 1.4650(17) .
C15 C18 1.4447(18) .
C15 C14 1.3951(18) .
C15 C16 1.3933(18) .
C10 H10 0.9500 .
C10 C11 1.3314(18) .
C17 H17 0.9500 .
C17 C16 1.3869(18) .
C14 H14 0.9500 .
C16 H16 0.9500 .
C11 H11 0.9500 .

loop_
_geom_torsion_atom_site_label_1
_geom_torsion_atom_site_label_2
_geom_torsion_atom_site_label_3
_geom_torsion_atom_site_label_4
_geom_torsion
_geom_torsion_site_symmetry_1
_geom_torsion_site_symmetry_2
_geom_torsion_site_symmetry_3
_geom_torsion_site_symmetry_4
F1 S1 C1 C2 -113.71(11) . . . .
O1 S1 C1 C2 -1.14(13) . . . .
C3 C2 C1 S1 -178.77(9) . . . .
C5 C6 C7 C8 0.02(18) . . . .
C9 C6 C7 C8 178.84(11) . . . .
O2 S1 C1 C2 135.56(11) . . . .
C6 C5 C4 C3 -0.77(18) . . . .
C6 C7 C8 C3 0.57(18) . . . .
C2 C3 C4 C5 -179.42(11) . . . .
C2 C3 C8 C7 179.54(11) . . . .
C4 C3 C2 C1 160.57(12) . . . .
C4 C3 C8 C7 -1.26(18) . . . .
C4 C5 C6 C9 -178.74(11) . . . .
C4 C5 C6 C7 0.07(18) . . . .
C8 C3 C2 C1 -20.23(19) . . . .
C8 C3 C4 C5 1.36(18) . . . .
S2 C10 C11 C12 176.23(10) . . . .
F2 S2 C10 C11 107.39(12) . . . .
O3 S2 C10 C11 -4.15(14) . . . .
C13 C12 C17 C16 0.7(2) . . . .
C13 C12 C11 C10 -14.0(2) . . . .
O4 S2 C10 C11 -141.75(12) . . . .
C12 C13 C14 C15 0.0(2) . . . .
C12 C17 C16 C15 -0.8(2) . . . .
C18 C15 C14 C13 179.01(12) . . . .
C18 C15 C16 C17 -178.64(12) . . . .
C17 C12 C11 C10 166.56(13) . . . .
C14 C13 C12 C17 -0.3(2) . . . .
C14 C13 C12 C11 -179.71(12) . . . .
C14 C15 C16 C17 0.5(2) . . . .
C16 C15 C14 C13 -0.1(2) . . . .
C11 C12 C17 C16 -179.89(12) . . . .
